data_2101626
loop_
_publ_author_name
'Li, Q.'
'Mak, T. C. W.'

_publ_section_title
;
 Inclusion compounds of thiourea and peralkylated ammonium salts. III.
 Hydrogen-bonded host lattices built of thiourea and nitrate ions
;
_journal_issue 6
_journal_name_full 'Acta Crystallographica Section B'
_journal_page_first 989
_journal_page_last 998
_journal_paper_doi 10.1107/S010876819600451X
_journal_volume 52
_journal_year 1996
_chemical_formula_sum 'C5 H16 N4 O3 S'
_chemical_formula_weight 212.30
_space_group_IT_number 62
_space_group_name_Hall '-P 2ac 2n'
_space_group_name_H-M_alt 'P n m a'
_symmetry_cell_setting orthorhombic
_symmetry_space_group_name_Hall '-P 2ac 2n'
_symmetry_space_group_name_H-M 'P n m a'
_atom_type_scat_source IntTabIV
_cell_angle_alpha 90.0
_cell_angle_beta 90.0
_cell_angle_gamma 90.0
_cell_formula_units_Z 4
_cell_length_a 15.720(3)
_cell_length_b 8.218(2)
_cell_length_c 8.709(2)
_cell_measurement_reflns_used 25
_cell_measurement_temperature 291
_cell_measurement_theta_max 14
_cell_measurement_theta_min 6
_cell_volume 1125.1(4)
_diffrn_measurement_device 'Siemens R3m/V'
_diffrn_measurement_method \w
_diffrn_radiation_type MoK\a
_diffrn_radiation_wavelength 0.71073
_diffrn_reflns_av_R_equivalents 0.1077
_diffrn_reflns_limit_h_max 18
_diffrn_reflns_limit_h_min 0
_diffrn_reflns_limit_k_max 9
_diffrn_reflns_limit_k_min 0
_diffrn_reflns_limit_l_max 9
_diffrn_reflns_limit_l_min 0
_diffrn_reflns_number 1948
_diffrn_reflns_theta_max 22.5
_diffrn_standards_decay_% +-1.1
_diffrn_standards_interval_count 98
_diffrn_standards_number 2
_exptl_absorpt_coefficient_mu 0.280
_exptl_absorpt_correction_T_max 0.905
_exptl_absorpt_correction_T_min 0.841
_exptl_absorpt_correction_type '\y scan'
_exptl_crystal_colour colorless
_exptl_crystal_density_diffrn 1.253
_exptl_crystal_description block
_exptl_crystal_F_000 456
_exptl_crystal_size_max 0.42
_exptl_crystal_size_mid 0.40
_exptl_crystal_size_min 0.32
_refine_diff_density_max 0.66
_refine_diff_density_min -0.29
_refine_ls_goodness_of_fit_obs 1.34
_refine_ls_hydrogen_treatment 'H atoms refined using a riding model'
_refine_ls_number_parameters 71
_refine_ls_number_reflns 579
_refine_ls_R_factor_obs 0.073
_refine_ls_shift/esd_max 0.038
_refine_ls_structure_factor_coef F
_refine_ls_weighting_details 'w = 1/[\s^2^(F~o~) + 0.0001|F~o~|^2^]'
_refine_ls_weighting_scheme calc
_refine_ls_wR_factor_obs 0.080
_reflns_number_observed 579
_reflns_number_total 955
_reflns_observed_criterion |F~o~|>4\s(|F~o~|)
_cod_data_source_file cr0511.cif
_cod_data_source_block cr0511c
_cod_depositor_comments
;
The following automatic conversions were performed:

'_refine_ls_weighting_scheme' value 'w = 1/[\s^2^(F~o~) +
0.0001|F~o~|^2^]' was changed to 'calc'. New tag
'_refine_ls_weighting_details' was created. The value of the new tag
was set to 'w = 1/[\s^2^(F~o~) + 0.0001|F~o~|^2^]'.

Automatic conversion script
Id: cif_fix_values 3143 2015-03-26 13:38:13Z robertas 
;
_cod_original_cell_volume 1125.1(6)
_cod_original_formula_sum 'C5 H16 N4 O3 S1'
_cod_database_code 2101626

loop_
_space_group_symop_id
_space_group_symop_operation_xyz
1 x,y,z
2 -x+1/2,-y,z+1/2
3 x+1/2,-y+1/2,-z+1/2
4 -x,y+1/2,-z
5 -x,-y,-z
6 x+1/2,y,-z+1/2
7 -x+1/2,y+1/2,z+1/2
8 x,-y+1/2,z

loop_
_atom_site_label
_atom_site_fract_x
_atom_site_fract_y
_atom_site_fract_z
_atom_site_U_iso_or_equiv
S(1) .5407(2) .2500 -.0454(3) .0720(10)
C(1) .5135(4) .2500 .1441(8) .0550(10)
N(1) .5036(3) .1119(5) .2192(5) .0700(10)
N(2) .3868(5) .2500 .5551(8) .0820(10)
O(1) .4191(6) .1276(8) .5220(7) .1860(10)
O(2) .3220(7) .2500 .6250(12) .1980(10)
N(3) .2439(4) .2500 1.0169(7) .0630(10)
C(2) .2968(4) .1013(7) .9932(8) .1000(10)
C(3) .1728(6) .2500 .9106(12) .1030(10)
C(4) .2115(8) .2500 1.1774(10) .1130(10)
H(1A) .5070 .0163 .1506 .100
H(1B) .4836 .1132 .3132 .100
H(2A) .3146 .1073 .8947 .120
H(2B) .3397 .1046 1.0575 .120
H(2C) .2605 .0008 1.0093 .120
H(3A) .1884 .2500 .8092 .120
H(3B) .1334 .1551 .9248 .120
H(4A) .2527 .2500 1.2473 .120
H(4B) .1802 .3499 1.1927 .120

loop_
_geom_angle_atom_site_label_1
_geom_angle_atom_site_label_2
_geom_angle_atom_site_label_3
_geom_angle
_geom_angle_publ_flag
S(1) C(1) N(1) 120.6(3) yes
C(2) N(3) C(3) 109.9(4) no
C(3) N(3) C(4) 109.6(7) no
O(1) N(2) O(2) 120.1(5) yes
C(2) N(3) C(4) 108.7(5) no

loop_
_geom_bond_atom_site_label_1
_geom_bond_atom_site_label_2
_geom_bond_distance
_geom_bond_publ_flag
S(1) C(1) 1.705(8) yes
N(2) O(2) 1.188(13) yes
N(3) C(2) 1.492(7) no
N(3) C(4) 1.487(11) no
C(1) N(1) 1.319(6) yes
N(2) O(1) 1.163(8) yes
N(3) C(3) 1.451(12) no
